data_7222382
loop_
_publ_author_name
'Duan, Xing'
'Wang, Huizhen'
'Cui, Yuanjing'
'Yang, Yu'
'Wang, Zhiyu'
'Chen, Banglin'
'Qian, Guodong'

_publ_section_title
;
 A New NbO Type Metal-Organic Framework for High Acetylene and Methane
 Storage
;
_journal_name_full 'RSC Adv.'
_journal_paper_doi 10.1039/C5RA14633J
_journal_year 2015
_chemical_formula_sum 'C13 H6 Cu N0 O5'
_chemical_formula_weight 305.72
_chemical_name_systematic ZJU-9
_space_group_crystal_system trigonal
_space_group_IT_number 166
_space_group_name_Hall '-R 3 2"'
_space_group_name_H-M_alt 'R -3 m :H'
_symmetry_space_group_name_Hall '-R 3 2"'
_symmetry_space_group_name_H-M 'R -3 m :H'
_atom_sites_solution_hydrogens geom
_audit_creation_method SHELXL-2014/6
_audit_update_record
;
2015-07-13 deposited with the CCDC.
2015-09-29 downloaded from the CCDC.
;
_cell_angle_alpha 90
_cell_angle_beta 90
_cell_angle_gamma 120
_cell_formula_units_Z 18
_cell_length_a 18.4284(17)
_cell_length_b 18.4284(17)
_cell_length_c 40.081(3)
_cell_measurement_temperature 296(2)
_cell_volume 11788.1(18)
_computing_cell_refinement 'Bruker XSCANS'
_computing_data_collection 'Bruker XSCANS'
_computing_data_reduction 'Bruker SHELXTL'
_computing_molecular_graphics 'Bruker SHELXTL'
_computing_publication_material 'Bruker SHELXTL'
_computing_structure_refinement 'SHELXL-2014/6 (Sheldrick, 2014)'
_computing_structure_solution 'Bruker SHELXTL'
_diffrn_ambient_temperature 296(2)
_diffrn_measured_fraction_theta_full 0.999
_diffrn_measured_fraction_theta_max 0.999
_diffrn_measurement_device_type 'Bruker P4'
_diffrn_radiation_type MoK\a
_diffrn_radiation_wavelength 0.71073
_diffrn_reflns_av_R_equivalents 0.2433
_diffrn_reflns_av_unetI/netI 0.0847
_diffrn_reflns_laue_measured_fraction_full 0.999
_diffrn_reflns_laue_measured_fraction_max 0.999
_diffrn_reflns_limit_h_max 22
_diffrn_reflns_limit_h_min -22
_diffrn_reflns_limit_k_max 22
_diffrn_reflns_limit_k_min -22
_diffrn_reflns_limit_l_max 49
_diffrn_reflns_limit_l_min -49
_diffrn_reflns_number 40869
_diffrn_reflns_point_group_measured_fraction_full 0.999
_diffrn_reflns_point_group_measured_fraction_max 0.999
_diffrn_reflns_theta_full 25.242
_diffrn_reflns_theta_max 26.077
_diffrn_reflns_theta_min 1.524
_exptl_absorpt_coefficient_mu 0.839
_exptl_crystal_colour blue
_exptl_crystal_density_diffrn 0.775
_exptl_crystal_description block
_exptl_crystal_F_000 2754
_exptl_crystal_size_max 0.260
_exptl_crystal_size_mid 0.250
_exptl_crystal_size_min 0.210
_refine_diff_density_max 1.179
_refine_diff_density_min -0.448
_refine_diff_density_rms 0.113
_refine_ls_extinction_method none
_refine_ls_goodness_of_fit_ref 1.053
_refine_ls_hydrogen_treatment constr
_refine_ls_matrix_type full
_refine_ls_number_parameters 100
_refine_ls_number_reflns 2861
_refine_ls_number_restraints 0
_refine_ls_restrained_S_all 1.053
_refine_ls_R_factor_all 0.1494
_refine_ls_R_factor_gt 0.0800
_refine_ls_shift/su_max 0.000
_refine_ls_shift/su_mean 0.000
_refine_ls_structure_factor_coef Fsqd
_refine_ls_weighting_details 'w=1/[\s^2^(Fo^2^)+(0.1439P)^2^] where P=(Fo^2^+2Fc^2^)/3'
_refine_ls_weighting_scheme calc
_refine_ls_wR_factor_gt 0.2093
_refine_ls_wR_factor_ref 0.2598
_reflns_Friedel_coverage 0.000
_reflns_number_gt 1489
_reflns_number_total 2861
_reflns_threshold_expression 'I > 2\s(I)'
_cod_data_source_file c5ra14633j2.cif
_cod_data_source_block d_sq
_cod_original_cell_volume 11788(2)
_cod_database_code 7222382
_shelx_space_group_comment
;
The symmetry employed for this shelxl refinement is uniquely defined
by the following loop, which should always be used as a source of
symmetry information in preference to the above space-group names.
They are only intended as comments.
;
_shelxl_version_number 2014/6

loop_
_space_group_symop_operation_xyz
'x, y, z'
'-y, x-y, z'
'-x+y, -x, z'
'y, x, -z'
'x-y, -y, -z'
'-x, -x+y, -z'
'x+2/3, y+1/3, z+1/3'
'-y+2/3, x-y+1/3, z+1/3'
'-x+y+2/3, -x+1/3, z+1/3'
'y+2/3, x+1/3, -z+1/3'
'x-y+2/3, -y+1/3, -z+1/3'
'-x+2/3, -x+y+1/3, -z+1/3'
'x+1/3, y+2/3, z+2/3'
'-y+1/3, x-y+2/3, z+2/3'
'-x+y+1/3, -x+2/3, z+2/3'
'y+1/3, x+2/3, -z+2/3'
'x-y+1/3, -y+2/3, -z+2/3'
'-x+1/3, -x+y+2/3, -z+2/3'
'-x, -y, -z'
'y, -x+y, -z'
'x-y, x, -z'
'-y, -x, z'
'-x+y, y, z'
'x, x-y, z'
'-x+2/3, -y+1/3, -z+1/3'
'y+2/3, -x+y+1/3, -z+1/3'
'x-y+2/3, x+1/3, -z+1/3'
'-y+2/3, -x+1/3, z+1/3'
'-x+y+2/3, y+1/3, z+1/3'
'x+2/3, x-y+1/3, z+1/3'
'-x+1/3, -y+2/3, -z+2/3'
'y+1/3, -x+y+2/3, -z+2/3'
'x-y+1/3, x+2/3, -z+2/3'
'-y+1/3, -x+2/3, z+2/3'
'-x+y+1/3, y+2/3, z+2/3'
'x+1/3, x-y+2/3, z+2/3'

loop_
_atom_site_label
_atom_site_type_symbol
_atom_site_fract_x
_atom_site_fract_y
_atom_site_fract_z
_atom_site_U_iso_or_equiv
_atom_site_adp_type
_atom_site_occupancy
_atom_site_site_symmetry_order
_atom_site_calc_flag
_atom_site_refinement_flags_posn
_atom_site_refinement_flags_adp
_atom_site_refinement_flags_occupancy
Cu1 Cu 0.04881(5) 0.52441(3) 0.02667(2) 0.0609(4) Uani 1 2 d S T P
O1B O 0.1319(5) 0.5659(2) 0.06878(18) 0.127(3) Uani 1 2 d S T P
C1 C -0.1772(3) 0.6457(6) 0.1514(2) 0.071(2) Uani 1 2 d S T P
O1 O -0.0276(3) 0.5612(3) 0.04305(10) 0.0801(12) Uani 1 1 d . . .
O3 O -0.1085(2) 0.5200(3) -0.00193(9) 0.0811(12) Uani 1 1 d . . .
C3C C -0.1567(4) 0.6865(7) 0.1216(2) 0.099(3) Uani 1 2 d S T P
C3B C -0.1254(4) 0.6196(4) 0.07318(15) 0.0790(17) Uani 1 1 d . . .
H3B H -0.0755 0.6320 0.0837 0.095 Uiso 1 1 calc R U .
C8 C -0.1142(5) 0.7715(9) 0.1208(4) 0.257(13) Uani 1 2 d S T P
H8 H -0.0998 0.8004 0.1007 0.308 Uiso 1 2 calc R U P
C7 C -0.0922(5) 0.8155(9) 0.1521(4) 0.36(2) Uani 1 2 d S T P
H7 H -0.0631 0.8738 0.1522 0.426 Uiso 1 2 calc R U P
C2 C -0.2205(3) 0.5591(5) 0.02741(18) 0.069(2) Uani 1 2 d S T P
H2 H -0.2340 0.5320 0.0069 0.083 Uiso 1 2 calc R U P
C5 C -0.1450(3) 0.5786(4) 0.04223(13) 0.0660(14) Uani 1 1 d . . .
C5C C -0.2203(5) 0.5593(10) 0.1521(3) 0.182(7) Uani 1 2 d S T P
H5C H -0.2353 0.5295 0.1322 0.219 Uiso 1 2 calc R U P
C5B C -0.1791(3) 0.6418(6) 0.0882(2) 0.085(3) Uani 1 2 d S T P
C3 C -0.0903(3) 0.5504(4) 0.02686(13) 0.0634(14) Uani 1 1 d . . .

loop_
_atom_site_aniso_label
_atom_site_aniso_U_11
_atom_site_aniso_U_22
_atom_site_aniso_U_33
_atom_site_aniso_U_23
_atom_site_aniso_U_13
_atom_site_aniso_U_12
Cu1 0.0580(6) 0.0794(6) 0.0382(5) -0.0054(2) -0.0107(4) 0.0290(3)
O1B 0.132(6) 0.153(5) 0.089(5) -0.030(2) -0.060(5) 0.066(3)
C1 0.076(4) 0.079(6) 0.059(5) -0.021(4) -0.011(2) 0.039(3)
O1 0.083(3) 0.107(3) 0.058(2) -0.017(2) -0.011(2) 0.054(2)
O3 0.076(3) 0.123(3) 0.057(2) -0.021(2) -0.014(2) 0.059(3)
C3C 0.130(7) 0.106(8) 0.053(5) -0.022(5) -0.011(3) 0.053(4)
C3B 0.076(4) 0.094(4) 0.067(4) -0.015(3) -0.013(3) 0.043(4)
C8 0.46(3) 0.103(11) 0.085(10) -0.020(9) -0.010(4) 0.052(5)
C7 0.70(5) 0.089(10) 0.077(9) -0.037(8) -0.019(4) 0.045(5)
C2 0.080(4) 0.084(6) 0.044(4) -0.009(4) -0.005(2) 0.042(3)
C5 0.068(3) 0.077(4) 0.049(3) -0.003(3) -0.009(3) 0.033(3)
C5C 0.300(17) 0.136(12) 0.056(7) -0.025(8) -0.012(4) 0.068(6)
C5B 0.103(5) 0.096(7) 0.053(5) -0.014(5) -0.007(2) 0.048(3)
C3 0.047(3) 0.096(4) 0.047(3) 0.000(3) -0.004(2) 0.035(3)

loop_
_atom_type_symbol
_atom_type_description
_atom_type_scat_dispersion_real
_atom_type_scat_dispersion_imag
_atom_type_scat_source
C C 0.0033 0.0016 'International Tables Vol C Tables 4.2.6.8 and 6.1.1.4'
H H 0.0000 0.0000 'International Tables Vol C Tables 4.2.6.8 and 6.1.1.4'
N N 0.0061 0.0033 'International Tables Vol C Tables 4.2.6.8 and 6.1.1.4'
O O 0.0106 0.0060 'International Tables Vol C Tables 4.2.6.8 and 6.1.1.4'
Cu Cu 0.3201 1.2651 'International Tables Vol C Tables 4.2.6.8 and 6.1.1.4'

loop_
_geom_angle_atom_site_label_1
_geom_angle_atom_site_label_2
_geom_angle_atom_site_label_3
_geom_angle
_geom_angle_site_symmetry_1
_geom_angle_site_symmetry_3
O3 Cu1 O3 89.8(3) 6 19_565
O3 Cu1 O1 88.80(19) 6 .
O3 Cu1 O1 167.39(16) 19_565 .
O3 Cu1 O1 167.39(16) 6 24_565
O3 Cu1 O1 88.80(19) 19_565 24_565
O1 Cu1 O1 89.9(3) . 24_565
O3 Cu1 O1B 95.66(19) 6 .
O3 Cu1 O1B 95.66(19) 19_565 .
O1 Cu1 O1B 97.0(2) . .
O1 Cu1 O1B 97.0(2) 24_565 .
O3 Cu1 Cu1 82.89(11) 6 19_565
O3 Cu1 Cu1 82.89(11) 19_565 19_565
O1 Cu1 Cu1 84.49(12) . 19_565
O1 Cu1 Cu1 84.50(12) 24_565 19_565
O1B Cu1 Cu1 177.9(2) . 19_565
C3C C1 C5C 119.8(9) . .
C3C C1 C1 122.7(11) . 25_465
C5C C1 C1 117.5(12) . 25_465
C3 O1 Cu1 122.5(4) . .
C3 O3 Cu1 125.2(4) . 19_565
C8 C3C C1 119.9(10) . .
C8 C3C C5B 116.8(11) . .
C1 C3C C5B 123.3(9) . .
C5B C3B C5 121.0(6) . .
C3C C8 C7 117.9(14) . .
C5C C7 C8 121.2(14) 25_465 .
C5 C2 C5 122.0(7) 23_455 .
C2 C5 C3B 118.4(6) . .
C2 C5 C3 120.2(5) . .
C3B C5 C3 121.3(5) . .
C7 C5C C1 120.8(11) 25_465 .
C3B C5B C3B 119.2(8) 23_455 .
C3B C5B C3C 120.4(4) 23_455 .
C3B C5B C3C 120.3(4) . .
O1 C3 O3 124.7(5) . .
O1 C3 C5 117.7(5) . .
O3 C3 C5 117.5(5) . .

loop_
_geom_bond_atom_site_label_1
_geom_bond_atom_site_label_2
_geom_bond_distance
_geom_bond_site_symmetry_2
Cu1 O3 1.941(4) 6
Cu1 O3 1.941(4) 19_565
Cu1 O1 1.957(4) .
Cu1 O1 1.957(4) 24_565
Cu1 O1B 2.146(6) .
Cu1 Cu1 2.6451(16) 19_565
C1 C3C 1.361(14) .
C1 C5C 1.378(16) .
C1 C1 1.396(16) 25_465
O1 C3 1.251(6) .
O3 C3 1.252(6) .
O3 Cu1 1.941(4) 19_565
C3C C8 1.357(17) .
C3C C5B 1.515(12) .
C3B C5B 1.385(7) .
C3B C5 1.403(8) .
C8 C7 1.437(17) .
C7 C5C 1.34(2) 25_465
C2 C5 1.384(6) 23_455
C2 C5 1.384(6) .
C5 C3 1.481(8) .
C5C C7 1.34(2) 25_465
C5B C3B 1.385(7) 23_455
